data_1544743
loop_
_publ_author_name
'Chan, Kaai Tung'
'Tong, Glenna So Ming'
'To, Wai-Pong'
'Yang, Chen'
'Du, Lili'
'Phillips, David Lee'
'Che, Chi-Ming'

_publ_section_title
;
 The interplay between fluorescence and phosphorescence with luminescent
 gold(i) and gold(iii) complexes bearing heterocyclic arylacetylide
 ligands.
;
_journal_issue 3
_journal_name_full 'Chemical science'
_journal_page_first 2352
_journal_page_last 2364
_journal_paper_doi 10.1039/c6sc03775e
_journal_volume 8
_journal_year 2017
_chemical_formula_moiety 'C32 H25 Au N2 O2'
_chemical_formula_sum 'C32 H25 Au N2 O2'
_chemical_formula_weight 666.51
_space_group_crystal_system monoclinic
_space_group_IT_number 14
_space_group_name_Hall '-P 2ybc'
_space_group_name_H-M_alt 'P 1 21/c 1'
_symmetry_space_group_name_Hall '-P 2ybc'
_symmetry_space_group_name_H-M 'P 1 21/c 1'
_atom_sites_solution_hydrogens geom
_atom_sites_solution_primary direct
_audit_block_doi 10.5517/ccdc.csd.cc1mbsj8
_audit_creation_date 2016-08-19
_audit_creation_method
;
Olex2 1.2
(compiled 2016.02.19 svn.r3266 for OlexSys, GUI svn.r5155)
;
_audit_update_record
;
2016-08-19 deposited with the CCDC.
2016-12-05 downloaded from the CCDC.
;
_cell_angle_alpha 90
_cell_angle_beta 111.062(2)
_cell_angle_gamma 90
_cell_formula_units_Z 4
_cell_length_a 11.4778(17)
_cell_length_b 20.461(3)
_cell_length_c 11.6734(17)
_cell_measurement_reflns_used 9933
_cell_measurement_temperature 100
_cell_measurement_theta_max 67.29
_cell_measurement_theta_min 4.13
_cell_volume 2558.3(7)
_computing_molecular_graphics 'Olex2 (Dolomanov et al., 2009)'
_computing_publication_material 'Olex2 (Dolomanov et al., 2009)'
_computing_structure_refinement 'ShelXL (Sheldrick, 2015)'
_computing_structure_solution 'XS (Sheldrick, 2008)'
_diffrn_ambient_temperature 100
_diffrn_detector 'Bruker APEX2 area detector'
_diffrn_detector_area_resol_mean 7.9
_diffrn_detector_type 'CCD area detector'
_diffrn_measured_fraction_theta_full 0.984
_diffrn_measured_fraction_theta_max 0.984
_diffrn_measurement_device 'three-circle diffractometer'
_diffrn_measurement_device_type 'Bruker SMART APEX2 area detector'
_diffrn_measurement_method '\w and \f scans'
_diffrn_radiation_monochromator 'mirror optics'
_diffrn_radiation_probe x-ray
_diffrn_radiation_type CuK\a
_diffrn_radiation_wavelength 1.54178
_diffrn_reflns_av_R_equivalents 0.0378
_diffrn_reflns_av_unetI/netI 0.0198
_diffrn_reflns_Laue_measured_fraction_full 0.984
_diffrn_reflns_Laue_measured_fraction_max 0.984
_diffrn_reflns_limit_h_max 13
_diffrn_reflns_limit_h_min -13
_diffrn_reflns_limit_k_max 24
_diffrn_reflns_limit_k_min -24
_diffrn_reflns_limit_l_max 13
_diffrn_reflns_limit_l_min -13
_diffrn_reflns_number 38228
_diffrn_reflns_point_group_measured_fraction_full 0.984
_diffrn_reflns_point_group_measured_fraction_max 0.984
_diffrn_reflns_theta_full 67.635
_diffrn_reflns_theta_max 67.635
_diffrn_reflns_theta_min 4.127
_diffrn_source 'microfocus sealed X-ray tube'
_diffrn_source_type 'Incoatec I\ms'
_diffrn_standards_number 0
_exptl_absorpt_coefficient_mu 11.062
_exptl_absorpt_correction_T_max 0.7530
_exptl_absorpt_correction_T_min 0.4939
_exptl_absorpt_correction_type multi-scan
_exptl_absorpt_process_details
;
SADABS-2012/1 (Bruker,2012) was used for absorption correction.
wR2(int) was 0.0987 before and 0.0528 after correction.
The Ratio of minimum to maximum transmission is 0.6559.
The \l/2 correction factor is 0.0015.
;
_exptl_crystal_colour 'clear light yellow'
_exptl_crystal_colour_lustre clear
_exptl_crystal_colour_modifier light
_exptl_crystal_colour_primary yellow
_exptl_crystal_density_diffrn 1.730
_exptl_crystal_description block
_exptl_crystal_F_000 1304
_exptl_crystal_recrystallization_method Hexane/DCM
_exptl_crystal_size_max 0.3
_exptl_crystal_size_mid 0.2
_exptl_crystal_size_min 0.2
_refine_diff_density_max 0.949
_refine_diff_density_min -0.648
_refine_diff_density_rms 0.124
_refine_ls_extinction_coef 0.00023(3)
_refine_ls_extinction_expression Fc^*^=kFc[1+0.001xFc^2^\l^3^/sin(2\q)]^-1/4^
_refine_ls_extinction_method 'SHELXL-2014/7 (Sheldrick 2014'
_refine_ls_goodness_of_fit_ref 1.142
_refine_ls_hydrogen_treatment constr
_refine_ls_matrix_type full
_refine_ls_number_parameters 337
_refine_ls_number_reflns 4539
_refine_ls_number_restraints 0
_refine_ls_restrained_S_all 1.142
_refine_ls_R_factor_all 0.0241
_refine_ls_R_factor_gt 0.0240
_refine_ls_shift/su_max 0.001
_refine_ls_shift/su_mean 0.000
_refine_ls_structure_factor_coef Fsqd
_refine_ls_weighting_details 'w=1/[\s^2^(Fo^2^)+(0.0330P)^2^+5.9670P] where P=(Fo^2^+2Fc^2^)/3'
_refine_ls_weighting_scheme calc
_refine_ls_wR_factor_gt 0.0645
_refine_ls_wR_factor_ref 0.0645
_reflns_Friedel_coverage 0.000
_reflns_number_gt 4533
_reflns_number_total 4539
_reflns_threshold_expression 'I > 2\s(I)'
_cod_data_source_file c6sc03775e2.cif
_cod_data_source_block david174_0m-mon
_cod_depositor_comments
;Adding full bibliography for 1544742--1544744.cif.

 Adding full bibliography for 1544742--1544744.cif.
;
_cod_database_code 1544743
_shelx_space_group_comment
;
The symmetry employed for this shelxl refinement is uniquely defined
by the following loop, which should always be used as a source of
symmetry information in preference to the above space-group names.
They are only intended as comments.
;
_shelx_estimated_absorpt_t_max 0.216
_shelx_estimated_absorpt_t_min 0.136
_olex2_refinement_description
;
1. Fixed Uiso
 At 1.2 times of:
  All C(H) groups, All C(H,H) groups
 At 1.5 times of:
  All C(H,H,H) groups
2.a Secondary CH2 refined with riding coordinates:
 C31(H31A,H31B), C29(H29A,H29B)
2.b Aromatic/amide H refined with riding coordinates:
 C27(H27), C9(H9), C28(H28), C24(H24), C4(H4), C25(H25), C5(H5), C10(H10),
 C2(H2), C13(H13), C16(H16), C15(H15), C3(H3), C14(H14), C8(H8)
2.c Idealised Me refined as rotating group:
 C32(H32A,H32B,H32C), C30(H30A,H30B,H30C)
;
_shelx_shelxl_version_number 2014/7
_olex2_submission_special_instructions 'No special instructions were received'

loop_
_space_group_symop_operation_xyz
'x, y, z'
'-x, y+1/2, -z+1/2'
'-x, -y, -z'
'x, -y-1/2, z-1/2'

loop_
_atom_site_label
_atom_site_type_symbol
_atom_site_fract_x
_atom_site_fract_y
_atom_site_fract_z
_atom_site_U_iso_or_equiv
_atom_site_adp_type
_atom_site_occupancy
_atom_site_site_symmetry_order
_atom_site_calc_flag
_atom_site_refinement_flags_posn
Au1 Au 0.84029(2) 0.01896(2) 0.79958(2) 0.01261(8) Uani 1 1 d .
C17 C 0.7553(3) -0.01259(16) 0.9192(3) 0.0195(7) Uani 1 1 d .
N1 N 0.9267(3) 0.07864(13) 0.9410(2) 0.0158(6) Uani 1 1 d .
N2 N 0.3326(3) -0.29872(14) 0.0226(3) 0.0172(6) Uani 1 1 d .
C12 C 0.8020(3) 0.02234(16) 1.0318(3) 0.0193(8) Uani 1 1 d .
O2 O 0.6354(2) -0.23268(11) 0.4064(2) 0.0171(5) Uani 1 1 d .
C27 C 0.3615(3) -0.18392(17) 0.0760(3) 0.0179(7) Uani 1 1 d .
H27 H 0.3003 -0.1727 -0.0012 0.021 Uiso 1 1 calc R
C31 C 0.2110(3) -0.28531(17) -0.0735(3) 0.0179(7) Uani 1 1 d .
H31A H 0.1691 -0.2499 -0.0451 0.021 Uiso 1 1 calc R
H31B H 0.1582 -0.3249 -0.0862 0.021 Uiso 1 1 calc R
C11 C 0.8982(3) 0.07219(15) 1.0436(3) 0.0162(7) Uani 1 1 d .
C29 C 0.3653(3) -0.36786(16) 0.0472(3) 0.0180(7) Uani 1 1 d .
H29A H 0.4573 -0.3721 0.0807 0.022 Uiso 1 1 calc R
H29B H 0.3338 -0.3923 -0.0312 0.022 Uiso 1 1 calc R
C26 C 0.3947(3) -0.25085(16) 0.1026(3) 0.0149(6) Uani 1 1 d .
C6 C 1.0257(3) 0.11648(16) 0.8081(3) 0.0166(7) Uani 1 1 d .
C32 C 0.2204(3) -0.26540(19) -0.1955(3) 0.0242(8) Uani 1 1 d .
H32A H 0.1368 -0.2560 -0.2549 0.036 Uiso 1 1 calc GR
H32B H 0.2577 -0.3011 -0.2265 0.036 Uiso 1 1 calc GR
H32C H 0.2727 -0.2263 -0.1838 0.036 Uiso 1 1 calc GR
C1 C 0.9548(3) 0.06788(15) 0.7260(3) 0.0166(7) Uani 1 1 d .
C9 C 1.0472(3) 0.15753(18) 1.1325(3) 0.0239(8) Uani 1 1 d .
H9 H 1.0901 0.1850 1.2001 0.029 Uiso 1 1 calc R
C28 C 0.4152(3) -0.13557(16) 0.1584(3) 0.0174(7) Uani 1 1 d .
H28 H 0.3904 -0.0915 0.1375 0.021 Uiso 1 1 calc R
C18 C 0.7545(3) -0.03893(17) 0.6599(3) 0.0174(7) Uani 1 1 d .
C20 C 0.6484(3) -0.11998(16) 0.4775(3) 0.0155(7) Uani 1 1 d .
C24 C 0.5608(3) -0.10279(16) 0.3674(3) 0.0160(6) Uani 1 1 d .
H24 H 0.5353 -0.0584 0.3530 0.019 Uiso 1 1 calc R
C23 C 0.5070(3) -0.14953(15) 0.2742(3) 0.0144(6) Uani 1 1 d .
C21 C 0.6896(3) -0.18812(17) 0.4983(3) 0.0184(7) Uani 1 1 d .
C4 C 1.1205(4) 0.14817(18) 0.6638(4) 0.0267(8) Uani 1 1 d .
H4 H 1.1746 0.1761 0.6409 0.032 Uiso 1 1 calc R
C25 C 0.4928(3) -0.26494(16) 0.2139(3) 0.0160(6) Uani 1 1 d .
H25 H 0.5232 -0.3084 0.2320 0.019 Uiso 1 1 calc R
C5 C 1.1072(3) 0.15646(17) 0.7765(3) 0.0226(7) Uani 1 1 d .
H5 H 1.1536 0.1893 0.8317 0.027 Uiso 1 1 calc R
C7 C 1.0104(3) 0.12145(16) 0.9277(3) 0.0174(7) Uani 1 1 d .
C10 C 0.9599(3) 0.11209(17) 1.1428(3) 0.0216(7) Uani 1 1 d .
H10 H 0.9433 0.1087 1.2167 0.026 Uiso 1 1 calc R
C2 C 0.9724(3) 0.05927(17) 0.6157(3) 0.0197(7) Uani 1 1 d .
H2 H 0.9278 0.0259 0.5608 0.024 Uiso 1 1 calc R
C22 C 0.5442(3) -0.21535(16) 0.2960(3) 0.0146(6) Uani 1 1 d .
C13 C 0.7570(4) 0.00868(19) 1.1250(4) 0.0253(8) Uani 1 1 d .
H13 H 0.7889 0.0317 1.2006 0.030 Uiso 1 1 calc R
C19 C 0.7052(3) -0.07513(16) 0.5759(3) 0.0165(7) Uani 1 1 d .
C16 C 0.6650(3) -0.06004(17) 0.9044(3) 0.0218(7) Uani 1 1 d .
H16 H 0.6335 -0.0839 0.8298 0.026 Uiso 1 1 calc R
C15 C 0.6201(4) -0.07296(19) 0.9982(4) 0.0302(9) Uani 1 1 d .
H15 H 0.5580 -0.1055 0.9871 0.036 Uiso 1 1 calc R
C3 C 1.0551(3) 0.09920(18) 0.5843(3) 0.0240(8) Uani 1 1 d .
H3 H 1.0665 0.0928 0.5085 0.029 Uiso 1 1 calc R
C30 C 0.3126(4) -0.39875(18) 0.1370(3) 0.0239(8) Uani 1 1 d .
H30A H 0.2223 -0.3913 0.1083 0.036 Uiso 1 1 calc GR
H30B H 0.3523 -0.3790 0.2183 0.036 Uiso 1 1 calc GR
H30C H 0.3292 -0.4459 0.1421 0.036 Uiso 1 1 calc GR
C14 C 0.6657(4) -0.0384(2) 1.1077(4) 0.0289(8) Uani 1 1 d .
H14 H 0.6342 -0.0472 1.1710 0.035 Uiso 1 1 calc R
C8 C 1.0715(3) 0.16278(17) 1.0256(3) 0.0208(7) Uani 1 1 d .
H8 H 1.1293 0.1943 1.0187 0.025 Uiso 1 1 calc R
O1 O 0.7710(3) -0.20873(12) 0.5894(2) 0.0305(6) Uani 1 1 d .

loop_
_atom_site_aniso_label
_atom_site_aniso_U_11
_atom_site_aniso_U_22
_atom_site_aniso_U_33
_atom_site_aniso_U_23
_atom_site_aniso_U_13
_atom_site_aniso_U_12
Au1 0.01493(10) 0.00738(10) 0.01359(10) -0.00102(4) 0.00279(7) 0.00065(4)
C17 0.0203(18) 0.0150(17) 0.0232(19) 0.0021(13) 0.0077(15) 0.0067(13)
N1 0.0170(13) 0.0104(13) 0.0173(13) 0.0001(10) 0.0030(11) 0.0037(11)
N2 0.0195(14) 0.0120(14) 0.0181(14) -0.0031(11) 0.0045(12) 0.0002(11)
C12 0.0184(18) 0.0157(18) 0.0206(18) 0.0027(12) 0.0033(15) 0.0088(13)
O2 0.0196(12) 0.0095(11) 0.0171(11) -0.0004(9) 0.0004(9) 0.0029(9)
C27 0.0196(16) 0.0160(17) 0.0146(16) 0.0009(13) 0.0021(13) 0.0006(13)
C31 0.0206(17) 0.0154(16) 0.0161(16) -0.0006(13) 0.0048(13) -0.0016(13)
C11 0.0192(16) 0.0099(15) 0.0173(16) 0.0023(12) 0.0037(13) 0.0066(13)
C29 0.0226(17) 0.0109(16) 0.0201(17) -0.0039(13) 0.0072(14) -0.0005(13)
C26 0.0175(16) 0.0124(16) 0.0168(16) -0.0023(12) 0.0086(13) -0.0018(13)
C6 0.0172(16) 0.0097(15) 0.0210(17) 0.0015(13) 0.0046(13) 0.0053(13)
C32 0.0269(19) 0.0274(19) 0.0183(17) 0.0002(14) 0.0083(14) -0.0042(15)
C1 0.0173(16) 0.0093(15) 0.0200(16) 0.0017(12) 0.0029(13) 0.0025(12)
C9 0.0268(18) 0.0158(17) 0.0214(18) -0.0051(14) -0.0008(15) 0.0037(15)
C28 0.0194(16) 0.0099(15) 0.0211(17) 0.0021(13) 0.0050(14) 0.0023(13)
C18 0.0177(16) 0.0131(16) 0.0220(17) 0.0046(14) 0.0080(14) 0.0026(14)
C20 0.0166(16) 0.0130(16) 0.0175(16) -0.0011(13) 0.0068(13) -0.0014(13)
C24 0.0175(16) 0.0080(15) 0.0227(17) 0.0001(12) 0.0076(13) -0.0004(12)
C23 0.0165(15) 0.0075(15) 0.0189(16) 0.0002(12) 0.0059(13) 0.0010(12)
C21 0.0198(17) 0.0148(17) 0.0172(16) -0.0020(13) 0.0024(14) 0.0002(14)
C4 0.0242(18) 0.0193(18) 0.041(2) -0.0003(16) 0.0173(17) -0.0036(15)
C25 0.0195(16) 0.0079(15) 0.0200(16) 0.0008(12) 0.0065(13) 0.0013(13)
C5 0.0214(17) 0.0124(16) 0.033(2) -0.0033(14) 0.0087(15) -0.0026(14)
C7 0.0187(16) 0.0111(15) 0.0185(16) 0.0004(13) 0.0019(13) 0.0045(13)
C10 0.0263(18) 0.0177(17) 0.0152(16) -0.0021(13) 0.0008(14) 0.0064(14)
C2 0.0250(17) 0.0113(15) 0.0231(17) 0.0004(13) 0.0090(14) 0.0030(13)
C22 0.0137(15) 0.0141(16) 0.0136(15) 0.0027(12) 0.0018(12) 0.0022(12)
C13 0.032(2) 0.0219(19) 0.0234(19) 0.0025(15) 0.0121(17) 0.0081(16)
C19 0.0198(16) 0.0125(16) 0.0160(16) -0.0027(13) 0.0050(13) -0.0006(13)
C16 0.0208(17) 0.0172(17) 0.0285(19) 0.0020(14) 0.0100(15) -0.0013(14)
C15 0.030(2) 0.024(2) 0.041(2) 0.0034(17) 0.0187(18) -0.0008(16)
C3 0.0277(19) 0.0221(18) 0.0265(19) 0.0025(14) 0.0151(16) 0.0027(15)
C30 0.0301(19) 0.0166(17) 0.0248(18) 0.0015(14) 0.0098(15) -0.0027(15)
C14 0.032(2) 0.030(2) 0.031(2) 0.0083(17) 0.0177(17) 0.0057(17)
C8 0.0206(17) 0.0111(16) 0.0253(18) -0.0032(13) 0.0018(14) 0.0021(13)
O1 0.0379(15) 0.0157(13) 0.0229(13) -0.0023(10) -0.0072(12) 0.0047(11)

loop_
_atom_type_symbol
_atom_type_description
_atom_type_scat_dispersion_real
_atom_type_scat_dispersion_imag
_atom_type_scat_source
C C 0.0181 0.0091 'International Tables Vol C Tables 4.2.6.8 and 6.1.1.4'
H H 0.0000 0.0000 'International Tables Vol C Tables 4.2.6.8 and 6.1.1.4'
Au Au -4.4197 7.2980 'International Tables Vol C Tables 4.2.6.8 and 6.1.1.4'
N N 0.0311 0.0180 'International Tables Vol C Tables 4.2.6.8 and 6.1.1.4'
O O 0.0492 0.0322 'International Tables Vol C Tables 4.2.6.8 and 6.1.1.4'

loop_
_geom_angle_atom_site_label_1
_geom_angle_atom_site_label_2
_geom_angle_atom_site_label_3
_geom_angle
N1 Au1 C17 81.28(13)
N1 Au1 C1 81.19(12)
C1 Au1 C17 162.44(14)
C18 Au1 C17 98.88(14)
C18 Au1 N1 179.47(13)
C18 Au1 C1 98.65(13)
C12 C17 Au1 110.7(3)
C16 C17 Au1 130.2(3)
C16 C17 C12 119.0(3)
C11 N1 Au1 117.5(2)
C7 N1 Au1 117.5(2)
C7 N1 C11 124.9(3)
C29 N2 C31 115.9(3)
C26 N2 C31 120.5(3)
C26 N2 C29 121.7(3)
C17 C12 C11 117.1(3)
C13 C12 C17 120.0(3)
C13 C12 C11 122.9(3)
C21 O2 C22 122.4(3)
C28 C27 C26 121.7(3)
N2 C31 C32 113.4(3)
N1 C11 C12 113.3(3)
N1 C11 C10 117.9(3)
C10 C11 C12 128.8(3)
N2 C29 C30 113.5(3)
N2 C26 C27 120.5(3)
N2 C26 C25 122.1(3)
C25 C26 C27 117.4(3)
C1 C6 C7 117.0(3)
C5 C6 C1 120.8(3)
C5 C6 C7 122.2(3)
C6 C1 Au1 110.8(2)
C2 C1 Au1 130.6(3)
C2 C1 C6 118.5(3)
C8 C9 C10 120.8(3)
C27 C28 C23 121.4(3)
C19 C18 Au1 178.3(3)
C24 C20 C21 119.2(3)
C24 C20 C19 124.1(3)
C19 C20 C21 116.8(3)
C20 C24 C23 121.4(3)
C28 C23 C24 124.7(3)
C22 C23 C28 116.1(3)
C22 C23 C24 119.2(3)
O2 C21 C20 118.3(3)
O1 C21 O2 116.4(3)
O1 C21 C20 125.4(3)
C5 C4 C3 120.3(3)
C22 C25 C26 119.5(3)
C6 C5 C4 119.6(3)
N1 C7 C6 113.4(3)
N1 C7 C8 118.0(3)
C8 C7 C6 128.6(3)
C11 C10 C9 119.0(3)
C1 C2 C3 120.6(3)
O2 C22 C23 119.5(3)
C25 C22 O2 116.9(3)
C25 C22 C23 123.6(3)
C14 C13 C12 120.1(4)
C18 C19 C20 178.3(4)
C17 C16 C15 120.4(4)
C14 C15 C16 120.2(4)
C4 C3 C2 120.1(3)
C13 C14 C15 120.3(4)
C9 C8 C7 119.4(3)

loop_
_geom_bond_atom_site_label_1
_geom_bond_atom_site_label_2
_geom_bond_distance
Au1 C17 2.073(4)
Au1 N1 2.006(3)
Au1 C1 2.068(3)
Au1 C18 1.969(4)
C17 C12 1.421(5)
C17 C16 1.384(5)
N1 C11 1.356(4)
N1 C7 1.349(5)
N2 C31 1.468(4)
N2 C29 1.465(4)
N2 C26 1.364(4)
C12 C11 1.473(5)
C12 C13 1.389(6)
O2 C21 1.375(4)
O2 C22 1.383(4)
C27 C26 1.425(5)
C27 C28 1.363(5)
C31 C32 1.522(5)
C11 C10 1.386(5)
C29 C30 1.523(5)
C26 C25 1.410(5)
C6 C1 1.417(5)
C6 C5 1.388(5)
C6 C7 1.473(5)
C1 C2 1.385(5)
C9 C10 1.404(6)
C9 C8 1.377(5)
C28 C23 1.412(5)
C18 C19 1.197(5)
C20 C24 1.363(5)
C20 C21 1.464(5)
C20 C19 1.431(5)
C24 C23 1.413(5)
C23 C22 1.408(5)
C21 O1 1.212(4)
C4 C5 1.388(6)
C4 C3 1.388(5)
C25 C22 1.375(5)
C7 C8 1.391(5)
C2 C3 1.397(5)
C13 C14 1.384(6)
C16 C15 1.393(5)
C15 C14 1.388(6)
